data_4026491
loop_
_publ_author_name
'Rui-jiong Lu'
'Yun-yun Yan'
'Jin-jia Wang'
'Quan-sheng Du'
'Shao-zhen Nie'
'Ming Yan'

_publ_section_title
;
 Organocatalytic Asymmetric Conjugate Addition and Cascade Acyl Transfer
 Reaction of \a-Nitroketones
;
_journal_name_full 'Journal of Organic Chemistry'
_journal_page_first 6230
_journal_page_last 6239
_journal_paper_doi 10.1021/jo2009752
_journal_volume 76
_journal_year 2011
_chemical_formula_sum 'C19 H16 Cl N O6'
_chemical_formula_weight 389.78
_chemical_name_systematic
;
?
;
_space_group_IT_number 4
_symmetry_cell_setting monoclinic
_symmetry_space_group_name_Hall 'P 2yb'
_symmetry_space_group_name_H-M 'P 1 21 1'
_atom_sites_solution_hydrogens geom
_atom_sites_solution_primary direct
_atom_sites_solution_secondary difmap
_audit_creation_method SHELXL-97
_cell_angle_alpha 90.00
_cell_angle_beta 102.5386(13)
_cell_angle_gamma 90.00
_cell_formula_units_Z 2
_cell_length_a 9.39286(12)
_cell_length_b 7.87082(8)
_cell_length_c 12.69168(17)
_cell_measurement_temperature 104(2)
_cell_volume 915.91(2)
_computing_structure_refinement 'SHELXL-97 (Sheldrick, 1997)'
_computing_structure_solution 'SHELXS-97 (Sheldrick, 1990)'
_diffrn_ambient_temperature 104(2)
_diffrn_measured_fraction_theta_full 0.996
_diffrn_measured_fraction_theta_max 0.997
_diffrn_radiation_monochromator graphite
_diffrn_radiation_source 'fine-focus sealed tube'
_diffrn_radiation_type CuK\a
_diffrn_radiation_wavelength 1.54184
_diffrn_reflns_av_R_equivalents 0.0350
_diffrn_reflns_av_sigmaI/netI 0.0207
_diffrn_reflns_limit_h_max 11
_diffrn_reflns_limit_h_min -11
_diffrn_reflns_limit_k_max 9
_diffrn_reflns_limit_k_min -9
_diffrn_reflns_limit_l_max 15
_diffrn_reflns_limit_l_min -15
_diffrn_reflns_number 17793
_diffrn_reflns_theta_full 71.39
_diffrn_reflns_theta_max 71.39
_diffrn_reflns_theta_min 3.57
_exptl_absorpt_coefficient_mu 2.174
_exptl_absorpt_correction_T_max 0.8991
_exptl_absorpt_correction_T_min 0.4768
_exptl_crystal_density_diffrn 1.413
_exptl_crystal_F_000 404
_exptl_crystal_size_max 0.40
_exptl_crystal_size_mid 0.20
_exptl_crystal_size_min 0.05
_refine_diff_density_max 0.166
_refine_diff_density_min -0.255
_refine_diff_density_rms 0.034
_refine_ls_abs_structure_details 'Flack H D (1983), Acta Cryst. A39, 876-881'
_refine_ls_abs_structure_Flack -0.002(10)
_refine_ls_extinction_method none
_refine_ls_goodness_of_fit_ref 1.046
_refine_ls_hydrogen_treatment mixed
_refine_ls_matrix_type full
_refine_ls_number_parameters 245
_refine_ls_number_reflns 3547
_refine_ls_number_restraints 1
_refine_ls_restrained_S_all 1.046
_refine_ls_R_factor_all 0.0271
_refine_ls_R_factor_gt 0.0259
_refine_ls_shift/su_max 0.000
_refine_ls_shift/su_mean 0.000
_refine_ls_structure_factor_coef Fsqd
_refine_ls_weighting_details 'calc w=1/[\s^2^(Fo^2^)+(0.0397P)^2^+0.1574P] where P=(Fo^2^+2Fc^2^)/3'
_refine_ls_weighting_scheme calc
_refine_ls_wR_factor_gt 0.0660
_refine_ls_wR_factor_ref 0.0672
_reflns_number_gt 3463
_reflns_number_total 3547
_reflns_threshold_expression >2sigma(I)
_cod_data_source_file jo2009752_si_001.cif
_cod_data_source_block lyj_101216_2
_cod_database_code 4026491

loop_
_symmetry_equiv_pos_as_xyz
'x, y, z'
'-x, y+1/2, -z'

loop_
_atom_site_label
_atom_site_type_symbol
_atom_site_fract_x
_atom_site_fract_y
_atom_site_fract_z
_atom_site_U_iso_or_equiv
_atom_site_adp_type
_atom_site_occupancy
_atom_site_symmetry_multiplicity
_atom_site_calc_flag
_atom_site_refinement_flags
Cl1 Cl -0.31044(5) -0.40335(6) -0.03454(4) 0.04461(13) Uani 1 1 d .
N N -1.25600(14) -1.11990(15) -0.27914(10) 0.0235(3) Uani 1 1 d .
O2 O -0.61102(11) -1.04188(13) -0.47745(8) 0.0240(2) Uani 1 1 d .
O3 O -0.73895(12) -1.27795(13) -0.53438(8) 0.0260(2) Uani 1 1 d .
O0AA O -0.72299(11) -1.01463(12) -0.30399(8) 0.0205(2) Uani 1 1 d .
O5 O -1.21305(12) -1.03086(15) -0.19958(8) 0.0301(2) Uani 1 1 d .
O6 O -1.37419(12) -1.19336(16) -0.29906(10) 0.0354(3) Uani 1 1 d .
O O -0.83107(11) -0.79189(13) -0.40128(8) 0.0262(2) Uani 1 1 d .
C8 C -0.50911(17) -0.8103(2) -0.18662(12) 0.0255(3) Uani 1 1 d .
H8 H -0.4916 -0.9290 -0.1890 0.031 Uiso 1 1 calc R
C9 C -0.92762(17) -1.3539(2) -0.12734(12) 0.0249(3) Uani 1 1 d .
H9 H -0.8847 -1.2538 -0.0923 0.030 Uiso 1 1 calc R
C10 C -1.15951(16) -1.13744(19) -0.35788(11) 0.0224(3) Uani 1 1 d .
H10A H -1.1579 -1.0291 -0.3972 0.027 Uiso 1 1 calc R
H10B H -1.1985 -1.2268 -0.4113 0.027 Uiso 1 1 calc R
C11 C -0.79146(16) -1.12569(17) -0.38540(11) 0.0193(3) Uani 1 1 d .
C12 C -0.71199(15) -1.15870(18) -0.47304(11) 0.0202(3) Uani 1 1 d .
C13 C -1.00426(15) -1.18404(17) -0.29914(11) 0.0203(3) Uani 1 1 d .
H13 H -0.9627 -1.0896 -0.2492 0.024 Uiso 1 1 calc R
C14 C -1.06203(17) -1.49614(19) -0.28475(12) 0.0252(3) Uani 1 1 d .
H14 H -1.1105 -1.4938 -0.3587 0.030 Uiso 1 1 calc R
C15 C -0.52793(17) -1.0718(2) -0.56020(13) 0.0280(3) Uani 1 1 d .
H15C H -0.5932 -1.0647 -0.6317 0.042 Uiso 1 1 calc R
H15B H -0.4836 -1.1849 -0.5503 0.042 Uiso 1 1 calc R
H15A H -0.4512 -0.9857 -0.5543 0.042 Uiso 1 1 calc R
C16 C -0.91454(16) -1.20485(17) -0.38343(11) 0.0202(3) Uani 1 1 d .
H16 H -0.9500 -1.2823 -0.4405 0.024 Uiso 1 1 calc R
C17 C -0.66192(16) -0.56626(19) -0.24498(13) 0.0254(3) Uani 1 1 d .
H17 H -0.7481 -0.5191 -0.2883 0.030 Uiso 1 1 calc R
C18 C -0.74062(16) -0.84452(18) -0.32669(11) 0.0196(3) Uani 1 1 d .
C19 C -0.91857(19) -1.5063(2) -0.07045(12) 0.0314(4) Uani 1 1 d .
H19 H -0.8685 -1.5098 0.0031 0.038 Uiso 1 1 calc R
C20 C -0.56314(18) -0.4621(2) -0.17811(13) 0.0297(3) Uani 1 1 d .
H20 H -0.5813 -0.3438 -0.1743 0.036 Uiso 1 1 calc R
C21 C -0.63547(16) -0.74080(18) -0.24913(11) 0.0207(3) Uani 1 1 d .
C22 C -1.05450(17) -1.6468(2) -0.22736(13) 0.0292(3) Uani 1 1 d .
H22 H -1.0993 -1.7465 -0.2616 0.035 Uiso 1 1 calc R
C23 C -0.99925(15) -1.34785(18) -0.23520(11) 0.0205(3) Uani 1 1 d .
C24 C -0.98173(18) -1.6523(2) -0.12008(13) 0.0299(3) Uani 1 1 d .
H24 H -0.9753 -1.7558 -0.0809 0.036 Uiso 1 1 calc R
C25 C -0.43688(17) -0.5337(2) -0.11663(13) 0.0303(3) Uani 1 1 d .
C26 C -0.40851(18) -0.7059(2) -0.12073(13) 0.0309(4) Uani 1 1 d .
H26 H -0.3209 -0.7522 -0.0788 0.037 Uiso 1 1 calc R

loop_
_atom_site_aniso_label
_atom_site_aniso_U_11
_atom_site_aniso_U_22
_atom_site_aniso_U_33
_atom_site_aniso_U_23
_atom_site_aniso_U_13
_atom_site_aniso_U_12
Cl1 0.0348(2) 0.0475(3) 0.0499(3) -0.0246(2) 0.00560(17) -0.01604(19)
N 0.0254(6) 0.0196(6) 0.0248(6) 0.0032(5) 0.0041(5) 0.0046(5)
O2 0.0260(5) 0.0216(5) 0.0261(5) -0.0041(4) 0.0094(4) -0.0041(4)
O3 0.0298(5) 0.0205(5) 0.0284(5) -0.0057(4) 0.0077(4) -0.0029(4)
O0AA 0.0248(5) 0.0160(4) 0.0200(5) 0.0000(4) 0.0030(4) -0.0016(4)
O5 0.0347(6) 0.0284(5) 0.0275(5) -0.0050(5) 0.0074(5) 0.0025(5)
O6 0.0274(6) 0.0383(7) 0.0413(7) -0.0028(5) 0.0095(5) -0.0050(5)
O 0.0284(5) 0.0212(5) 0.0257(5) -0.0005(4) -0.0012(4) 0.0024(4)
C8 0.0256(7) 0.0233(7) 0.0269(7) -0.0020(6) 0.0041(6) -0.0012(6)
C9 0.0274(7) 0.0257(7) 0.0213(7) 0.0001(6) 0.0046(6) 0.0041(6)
C10 0.0265(7) 0.0194(7) 0.0213(6) 0.0016(5) 0.0054(5) 0.0039(6)
C11 0.0233(7) 0.0146(6) 0.0188(6) 0.0005(5) 0.0017(5) 0.0007(5)
C12 0.0201(6) 0.0168(6) 0.0223(7) 0.0016(5) 0.0018(5) 0.0006(5)
C13 0.0216(7) 0.0165(6) 0.0223(7) -0.0004(5) 0.0038(5) -0.0007(5)
C14 0.0271(7) 0.0214(7) 0.0250(7) 0.0027(6) 0.0012(6) -0.0027(6)
C15 0.0274(8) 0.0282(8) 0.0321(8) -0.0039(6) 0.0144(6) -0.0045(6)
C16 0.0246(7) 0.0152(6) 0.0202(6) 0.0012(5) 0.0033(6) 0.0013(5)
C17 0.0233(7) 0.0224(7) 0.0315(8) -0.0051(6) 0.0082(6) 0.0002(6)
C18 0.0206(6) 0.0180(6) 0.0218(6) -0.0006(5) 0.0082(5) -0.0002(5)
C19 0.0364(9) 0.0369(9) 0.0214(7) 0.0052(7) 0.0070(6) 0.0097(7)
C20 0.0291(8) 0.0229(7) 0.0398(9) -0.0104(7) 0.0132(7) -0.0043(6)
C21 0.0211(7) 0.0212(7) 0.0216(7) -0.0027(5) 0.0083(5) -0.0027(5)
C22 0.0299(8) 0.0200(7) 0.0377(8) 0.0042(7) 0.0075(7) -0.0022(6)
C23 0.0192(7) 0.0202(6) 0.0228(7) 0.0007(6) 0.0061(5) 0.0021(5)
C24 0.0340(8) 0.0251(8) 0.0344(8) 0.0115(7) 0.0154(7) 0.0068(7)
C25 0.0260(8) 0.0348(9) 0.0313(8) -0.0131(7) 0.0085(6) -0.0102(7)
C26 0.0253(8) 0.0342(9) 0.0309(8) -0.0032(7) 0.0010(6) -0.0009(7)

loop_
_atom_type_symbol
_atom_type_description
_atom_type_scat_dispersion_real
_atom_type_scat_dispersion_imag
_atom_type_scat_source
C C 0.0181 0.0091 'International Tables Vol C Tables 4.2.6.8 and 6.1.1.4'
H H 0.0000 0.0000 'International Tables Vol C Tables 4.2.6.8 and 6.1.1.4'
O O 0.0492 0.0322 'International Tables Vol C Tables 4.2.6.8 and 6.1.1.4'
Cl Cl 0.3639 0.7018 'International Tables Vol C Tables 4.2.6.8 and 6.1.1.4'
N N 0.0311 0.0180 'International Tables Vol C Tables 4.2.6.8 and 6.1.1.4'

loop_
_geom_angle_atom_site_label_1
_geom_angle_atom_site_label_2
_geom_angle_atom_site_label_3
_geom_angle
O5 N O6 124.12(14)
O5 N C10 117.76(12)
O6 N C10 118.11(12)
C12 O2 C15 114.64(11)
C18 O0AA C11 116.08(11)
C26 C8 C21 119.80(15)
C26 C8 H8 120.1
C21 C8 H8 120.1
C23 C9 C19 120.14(15)
C23 C9 H9 119.9
C19 C9 H9 119.9
N C10 C13 110.39(11)
N C10 H10A 109.6
C13 C10 H10A 109.6
N C10 H10B 109.6
C13 C10 H10B 109.6
H10A C10 H10B 108.1
C16 C11 O0AA 123.08(13)
C16 C11 C12 121.00(12)
O0AA C11 C12 115.82(12)
O3 C12 O2 124.07(13)
O3 C12 C11 123.10(13)
O2 C12 C11 112.82(12)
C16 C13 C23 109.25(11)
C16 C13 C10 107.49(11)
C23 C13 C10 112.28(11)
C16 C13 H13 109.3
C23 C13 H13 109.3
C10 C13 H13 109.3
C22 C14 C23 120.73(14)
C22 C14 H14 119.6
C23 C14 H14 119.6
O2 C15 H15C 109.5
O2 C15 H15B 109.5
H15C C15 H15B 109.5
O2 C15 H15A 109.5
H15C C15 H15A 109.5
H15B C15 H15A 109.5
C11 C16 C13 126.14(13)
C11 C16 H16 116.9
C13 C16 H16 116.9
C20 C17 C21 120.29(15)
C20 C17 H17 119.9
C21 C17 H17 119.9
O C18 O0AA 122.34(13)
O C18 C21 126.18(13)
O0AA C18 C21 111.47(12)
C24 C19 C9 120.55(14)
C24 C19 H19 119.7
C9 C19 H19 119.7
C17 C20 C25 118.79(15)
C17 C20 H20 120.6
C25 C20 H20 120.6
C8 C21 C17 120.13(14)
C8 C21 C18 121.81(13)
C17 C21 C18 117.94(14)
C24 C22 C14 120.10(15)
C24 C22 H22 120.0
C14 C22 H22 120.0
C9 C23 C14 118.87(14)
C9 C23 C13 120.52(13)
C14 C23 C13 120.57(12)
C19 C24 C22 119.60(15)
C19 C24 H24 120.2
C22 C24 H24 120.2
C26 C25 C20 121.57(15)
C26 C25 Cl1 119.28(13)
C20 C25 Cl1 119.15(13)
C25 C26 C8 119.40(16)
C25 C26 H26 120.3
C8 C26 H26 120.3

loop_
_geom_bond_atom_site_label_1
_geom_bond_atom_site_label_2
_geom_bond_distance
Cl1 C25 1.7352(16)
N O5 1.2234(16)
N O6 1.2283(17)
N C10 1.4941(19)
O2 C12 1.3308(18)
O2 C15 1.4571(17)
O3 C12 1.2106(18)
O0AA C18 1.3720(17)
O0AA C11 1.3988(16)
O C18 1.2001(18)
C8 C26 1.387(2)
C8 C21 1.389(2)
C8 H8 0.9500
C9 C23 1.389(2)
C9 C19 1.393(2)
C9 H9 0.9500
C10 C13 1.5313(19)
C10 H10A 0.9900
C10 H10B 0.9900
C11 C16 1.318(2)
C11 C12 1.4908(19)
C13 C16 1.507(2)
C13 C23 1.5187(19)
C13 H13 1.0000
C14 C22 1.385(2)
C14 C23 1.394(2)
C14 H14 0.9500
C15 H15C 0.9800
C15 H15B 0.9800
C15 H15A 0.9800
C16 H16 0.9500
C17 C20 1.383(2)
C17 C21 1.399(2)
C17 H17 0.9500
C18 C21 1.479(2)
C19 C24 1.381(2)
C19 H19 0.9500
C20 C25 1.389(2)
C20 H20 0.9500
C22 C24 1.385(2)
C22 H22 0.9500
C24 H24 0.9500
C25 C26 1.385(2)
C26 H26 0.9500

loop_
_geom_torsion_atom_site_label_1
_geom_torsion_atom_site_label_2
_geom_torsion_atom_site_label_3
_geom_torsion_atom_site_label_4
_geom_torsion
O5 N C10 C13 49.80(16)
O6 N C10 C13 -131.32(13)
C18 O0AA C11 C16 -102.18(16)
C18 O0AA C11 C12 81.40(15)
C15 O2 C12 O3 -2.72(19)
C15 O2 C12 C11 178.43(11)
C16 C11 C12 O3 -13.8(2)
O0AA C11 C12 O3 162.73(12)
C16 C11 C12 O2 165.09(13)
O0AA C11 C12 O2 -18.41(16)
N C10 C13 C16 178.30(11)
N C10 C13 C23 58.11(15)
O0AA C11 C16 C13 3.2(2)
C12 C11 C16 C13 179.41(12)
C23 C13 C16 C11 -112.47(15)
C10 C13 C16 C11 125.45(15)
C11 O0AA C18 O 14.3(2)
C11 O0AA C18 C21 -165.39(11)
C23 C9 C19 C24 -0.7(2)
C21 C17 C20 C25 0.9(2)
C26 C8 C21 C17 -0.6(2)
C26 C8 C21 C18 175.34(14)
C20 C17 C21 C8 -0.5(2)
C20 C17 C21 C18 -176.56(14)
O C18 C21 C8 -160.43(15)
O0AA C18 C21 C8 19.3(2)
O C18 C21 C17 15.6(2)
O0AA C18 C21 C17 -164.74(13)
C23 C14 C22 C24 -1.2(2)
C19 C9 C23 C14 0.3(2)
C19 C9 C23 C13 -177.44(14)
C22 C14 C23 C9 0.6(2)
C22 C14 C23 C13 178.38(14)
C16 C13 C23 C9 111.83(15)
C10 C13 C23 C9 -129.01(14)
C16 C13 C23 C14 -65.91(17)
C10 C13 C23 C14 53.25(18)
C9 C19 C24 C22 0.1(2)
C14 C22 C24 C19 0.9(2)
C17 C20 C25 C26 -0.2(2)
C17 C20 C25 Cl1 178.69(12)
C20 C25 C26 C8 -0.8(3)
Cl1 C25 C26 C8 -179.74(12)
C21 C8 C26 C25 1.2(2)
